data_4304776
loop_
_publ_author_name
'Tao Yang'
'Yan Zhang'
'Sihai Yang'
'Guobao Li'
'Ming Xiong'
'Fuhui Liao'
'Jianhua Lin'

_publ_section_title
;
Four Isomorphous Phosphates AM3P4O14 (A = Sr, Ba; M = Co, Mn) with
Antiferromagnetic-Antiferromagnetic-Ferromagnetic Trimerized Chains,
Showing 1/3 Quantum Magnetization Plateaus Only in the Manganese(II) System
;
_journal_name_full 'Inorganic Chemistry'
_journal_page_first 2562
_journal_page_last 2568
_journal_paper_doi 10.1021/ic702346e
_journal_volume 47
_journal_year 2008
_chemical_formula_moiety 'Mn3 O14 P4 Ba'
_chemical_formula_sum 'Ba Mn3 O14 P4'
_chemical_formula_weight 650.03
_chemical_name_systematic
;
 ?
;
_space_group_IT_number 14
_symmetry_space_group_name_Hall '-P 2ybc'
_symmetry_space_group_name_H-M 'P 1 21/c 1'
_atom_sites_solution_primary direct
_atom_sites_solution_secondary difmap
_audit_creation_method SHELXL-97
_cell_angle_alpha 90.00
_cell_angle_beta 112.49(3)
_cell_angle_gamma 90.00
_cell_formula_units_Z 2
_cell_length_a 7.7783(16)
_cell_length_b 7.9207(16)
_cell_length_c 9.784(2)
_cell_measurement_temperature 293(2)
_cell_volume 556.9(2)
_computing_molecular_graphics 'Bruker SHELXTL'
_computing_publication_material 'Bruker SHELXTL'
_computing_structure_refinement 'SHELXL-97 (Sheldrick, 1997)'
_computing_structure_solution 'Bruker SHELXTL'
_diffrn_ambient_temperature 293(2)
_diffrn_measured_fraction_theta_full 0.995
_diffrn_measured_fraction_theta_max 0.944
_diffrn_measurement_device_type 'APEX-CCD area detector'
_diffrn_radiation_monochromator graphite
_diffrn_radiation_source 'fine-focus sealed tube'
_diffrn_radiation_type MoK\a
_diffrn_radiation_wavelength 0.71073
_diffrn_reflns_av_R_equivalents 0.0220
_diffrn_reflns_av_sigmaI/netI 0.0251
_diffrn_reflns_limit_h_max 10
_diffrn_reflns_limit_h_min -11
_diffrn_reflns_limit_k_max 11
_diffrn_reflns_limit_k_min -12
_diffrn_reflns_limit_l_max 14
_diffrn_reflns_limit_l_min -14
_diffrn_reflns_number 5033
_diffrn_reflns_theta_full 25.00
_diffrn_reflns_theta_max 33.33
_diffrn_reflns_theta_min 2.83
_exptl_absorpt_coefficient_mu 7.472
_exptl_absorpt_correction_T_max 0.154
_exptl_absorpt_correction_T_min 0.078
_exptl_absorpt_correction_type empirical
_exptl_crystal_colour colorless
_exptl_crystal_density_diffrn 3.876
_exptl_crystal_density_method 'not measured'
_exptl_crystal_description block
_exptl_crystal_F_000 606
_exptl_crystal_size_max 0.5
_exptl_crystal_size_mid 0.3
_exptl_crystal_size_min 0.25
_refine_diff_density_max 1.470
_refine_diff_density_min -14.457
_refine_diff_density_rms 0.943
_refine_ls_extinction_method SHELXL
_refine_ls_goodness_of_fit_ref 1.000
_refine_ls_hydrogen_treatment constr
_refine_ls_matrix_type full
_refine_ls_number_parameters 103
_refine_ls_number_reflns 2033
_refine_ls_number_restraints 0
_refine_ls_restrained_S_all 1.000
_refine_ls_R_factor_all 0.0534
_refine_ls_R_factor_gt 0.0530
_refine_ls_shift/su_max 0.053
_refine_ls_shift/su_mean 0.011
_refine_ls_structure_factor_coef Fsqd
_refine_ls_weighting_details 'calc w=1/[\s^2^(Fo^2^)+(0.1565P)^2^+0.0000P] where P=(Fo^2^+2Fc^2^)/3'
_refine_ls_weighting_scheme calc
_refine_ls_wR_factor_gt 0.1632
_refine_ls_wR_factor_ref 0.1644
_reflns_number_gt 2004
_reflns_number_total 2033
_reflns_threshold_expression >2sigma(I)
_cod_data_source_file ic702346e-file003_2.cif
_cod_data_source_block BaMn3P4O14
_cod_original_cell_volume 557.0(2)
_cod_database_code 4304776

loop_
_symmetry_equiv_pos_as_xyz
'x, y, z'
'-x, y+1/2, -z+1/2'
'-x, -y, -z'
'x, -y-1/2, z-1/2'

loop_
_atom_site_label
_atom_site_type_symbol
_atom_site_fract_x
_atom_site_fract_y
_atom_site_fract_z
_atom_site_U_iso_or_equiv
_atom_site_adp_type
_atom_site_occupancy
_atom_site_symmetry_multiplicity
_atom_site_calc_flag
_atom_site_refinement_flags
_atom_site_disorder_assembly
_atom_site_disorder_group
Ba1 Ba 0.0000 0.0000 0.0000 0.00600(16) Uani 1 2 d S . .
Mn1 Mn -0.5000 0.0000 0.0000 0.0046(2) Uani 1 2 d S . .
Mn2 Mn -0.30982(6) 0.12108(6) -0.46756(5) 0.00443(17) Uani 1 1 d . . .
P1 P -0.39063(10) -0.29860(9) -0.19425(8) 0.00257(19) Uani 1 1 d . . .
P2 P -0.11201(10) 0.05372(10) 0.29900(8) 0.00268(19) Uani 1 1 d . . .
O1 O 0.1261(3) -0.3281(3) 0.0852(3) 0.0069(4) Uani 1 1 d . . .
O2 O 0.3484(3) 0.1301(3) 0.1161(3) 0.0060(4) Uani 1 1 d . . .
O3 O -0.1905(3) -0.1280(3) -0.6784(3) 0.0056(4) Uani 1 1 d . . .
O4 O -0.5284(3) 0.0784(3) -0.3853(3) 0.0061(4) Uani 1 1 d . . .
O5 O -0.2345(3) 0.1131(3) -0.8576(3) 0.0054(4) Uani 1 1 d . . .
O6 O -0.5027(3) -0.2909(3) -0.3601(2) 0.0067(4) Uani 1 1 d . . .
O7 O 0.0820(4) 0.0145(3) 0.3068(3) 0.0063(5) Uani 1 1 d . . .

loop_
_atom_site_aniso_label
_atom_site_aniso_U_11
_atom_site_aniso_U_22
_atom_site_aniso_U_33
_atom_site_aniso_U_23
_atom_site_aniso_U_13
_atom_site_aniso_U_12
Ba1 0.0043(2) 0.0090(2) 0.0056(2) -0.00018(7) 0.00276(16) 0.00026(6)
Mn1 0.0035(5) 0.0052(4) 0.0041(4) -0.00021(17) 0.0005(3) -0.00064(16)
Mn2 0.0027(3) 0.0058(3) 0.0045(3) -0.00004(13) 0.00110(19) 0.00023(13)
P1 0.0023(3) 0.0032(3) 0.0018(3) -0.0003(2) 0.0004(3) 0.0002(2)
P2 0.0006(3) 0.0054(4) 0.0017(3) -0.0001(2) 0.0002(3) 0.0000(2)
O1 0.0068(10) 0.0082(10) 0.0069(9) 0.0020(7) 0.0040(8) 0.0011(7)
O2 0.0059(9) 0.0032(9) 0.0081(10) -0.0019(7) 0.0018(8) 0.0004(7)
O3 0.0032(9) 0.0058(9) 0.0093(10) 0.0013(7) 0.0041(8) -0.0024(7)
O4 0.0061(9) 0.0072(9) 0.0054(9) -0.0027(7) 0.0027(7) -0.0006(7)
O5 0.0028(9) 0.0074(10) 0.0034(9) 0.0013(7) -0.0017(7) -0.0006(7)
O6 0.0085(10) 0.0062(9) 0.0027(9) 0.0001(7) -0.0007(8) 0.0016(7)
O7 0.0010(10) 0.0123(11) 0.0060(10) 0.0025(7) 0.0018(9) 0.0011(7)

loop_
_atom_type_symbol
_atom_type_description
_atom_type_scat_dispersion_real
_atom_type_scat_dispersion_imag
_atom_type_scat_source
O O 0.0106 0.0060 'International Tables Vol C Tables 4.2.6.8 and 6.1.1.4'
P P 0.1023 0.0942 'International Tables Vol C Tables 4.2.6.8 and 6.1.1.4'
Mn Mn 0.3368 0.7283 'International Tables Vol C Tables 4.2.6.8 and 6.1.1.4'
Ba Ba -0.3244 2.2819 'International Tables Vol C Tables 4.2.6.8 and 6.1.1.4'

loop_
_geom_angle_atom_site_label_1
_geom_angle_atom_site_label_2
_geom_angle_atom_site_label_3
_geom_angle
_geom_angle_site_symmetry_1
_geom_angle_site_symmetry_3
_geom_angle_publ_flag
O2 Ba1 O2 180.0 3 . ?
O2 Ba1 O1 92.75(7) 3 3 ?
O2 Ba1 O1 87.25(7) . 3 ?
O2 Ba1 O1 87.25(7) 3 . ?
O2 Ba1 O1 92.75(7) . . ?
O1 Ba1 O1 180.0 3 . ?
O2 Ba1 O7 104.14(9) 3 . ?
O2 Ba1 O7 75.86(9) . . ?
O1 Ba1 O7 100.99(7) 3 . ?
O1 Ba1 O7 79.01(7) . . ?
O2 Ba1 O7 75.86(9) 3 3 ?
O2 Ba1 O7 104.14(9) . 3 ?
O1 Ba1 O7 79.01(7) 3 3 ?
O1 Ba1 O7 100.99(7) . 3 ?
O7 Ba1 O7 180.0 . 3 ?
O2 Ba1 O5 66.25(7) 3 1_556 ?
O2 Ba1 O5 113.75(7) . 1_556 ?
O1 Ba1 O5 68.49(7) 3 1_556 ?
O1 Ba1 O5 111.51(7) . 1_556 ?
O7 Ba1 O5 52.40(8) . 1_556 ?
O7 Ba1 O5 127.60(8) 3 1_556 ?
O2 Ba1 O5 113.75(7) 3 3_554 ?
O2 Ba1 O5 66.25(7) . 3_554 ?
O1 Ba1 O5 111.51(7) 3 3_554 ?
O1 Ba1 O5 68.49(7) . 3_554 ?
O7 Ba1 O5 127.60(8) . 3_554 ?
O7 Ba1 O5 52.40(8) 3 3_554 ?
O5 Ba1 O5 180.0 1_556 3_554 ?
O2 Ba1 P2 97.86(6) 3 3 ?
O2 Ba1 P2 82.14(6) . 3 ?
O1 Ba1 P2 92.07(5) 3 3 ?
O1 Ba1 P2 87.93(5) . 3 ?
O7 Ba1 P2 153.70(6) . 3 ?
O7 Ba1 P2 26.30(6) 3 3 ?
O5 Ba1 P2 153.22(5) 1_556 3 ?
O5 Ba1 P2 26.78(5) 3_554 3 ?
O2 Ba1 P2 82.14(6) 3 . ?
O2 Ba1 P2 97.86(6) . . ?
O1 Ba1 P2 87.93(5) 3 . ?
O1 Ba1 P2 92.07(5) . . ?
O7 Ba1 P2 26.30(6) . . ?
O7 Ba1 P2 153.70(6) 3 . ?
O5 Ba1 P2 26.78(5) 1_556 . ?
O5 Ba1 P2 153.22(5) 3_554 . ?
P2 Ba1 P2 180.00(3) 3 . ?
O2 Ba1 P1 19.90(5) 3 . ?
O2 Ba1 P1 160.10(5) . . ?
O1 Ba1 P1 108.20(6) 3 . ?
O1 Ba1 P1 71.80(6) . . ?
O7 Ba1 P1 112.02(6) . . ?
O7 Ba1 P1 67.98(6) 3 . ?
O5 Ba1 P1 84.22(5) 1_556 . ?
O5 Ba1 P1 95.78(5) 3_554 . ?
P2 Ba1 P1 84.78(3) 3 . ?
P2 Ba1 P1 95.22(3) . . ?
O2 Ba1 P1 160.10(5) 3 3 ?
O2 Ba1 P1 19.90(5) . 3 ?
O1 Ba1 P1 71.80(6) 3 3 ?
O1 Ba1 P1 108.20(6) . 3 ?
O7 Ba1 P1 67.98(6) . 3 ?
O7 Ba1 P1 112.02(6) 3 3 ?
O5 Ba1 P1 95.78(5) 1_556 3 ?
O5 Ba1 P1 84.22(5) 3_554 3 ?
P2 Ba1 P1 95.22(3) 3 3 ?
P2 Ba1 P1 84.78(3) . 3 ?
P1 Ba1 P1 180.00(3) . 3 ?
O6 Mn1 O6 180.00(13) 4_556 2_454 ?
O6 Mn1 O2 96.11(9) 4_556 3 ?
O6 Mn1 O2 83.89(9) 2_454 3 ?
O6 Mn1 O2 83.89(9) 4_556 1_455 ?
O6 Mn1 O2 96.11(9) 2_454 1_455 ?
O2 Mn1 O2 180.00(15) 3 1_455 ?
O6 Mn1 O5 81.59(9) 4_556 3_454 ?
O6 Mn1 O5 98.41(9) 2_454 3_454 ?
O2 Mn1 O5 92.37(9) 3 3_454 ?
O2 Mn1 O5 87.63(9) 1_455 3_454 ?
O6 Mn1 O5 98.41(9) 4_556 1_556 ?
O6 Mn1 O5 81.59(9) 2_454 1_556 ?
O2 Mn1 O5 87.63(9) 3 1_556 ?
O2 Mn1 O5 92.37(9) 1_455 1_556 ?
O5 Mn1 O5 180.00(13) 3_454 1_556 ?
O6 Mn1 Ba1 104.65(7) 4_556 . ?
O6 Mn1 Ba1 75.35(7) 2_454 . ?
O2 Mn1 Ba1 42.35(6) 3 . ?
O2 Mn1 Ba1 137.65(6) 1_455 . ?
O5 Mn1 Ba1 134.33(7) 3_454 . ?
O5 Mn1 Ba1 45.67(7) 1_556 . ?
O6 Mn1 Ba1 75.35(7) 4_556 1_455 ?
O6 Mn1 Ba1 104.65(7) 2_454 1_455 ?
O2 Mn1 Ba1 137.65(6) 3 1_455 ?
O2 Mn1 Ba1 42.35(6) 1_455 1_455 ?
O5 Mn1 Ba1 45.67(7) 3_454 1_455 ?
O5 Mn1 Ba1 134.33(7) 1_556 1_455 ?
Ba1 Mn1 Ba1 180.0 . 1_455 ?
O7 Mn2 O4 101.21(11) 3 . ?
O7 Mn2 O4 103.08(10) 3 3_454 ?
O4 Mn2 O4 78.23(10) . 3_454 ?
O7 Mn2 O1 87.44(11) 3 2_554 ?
O4 Mn2 O1 170.67(10) . 2_554 ?
O4 Mn2 O1 96.53(9) 3_454 2_554 ?
O7 Mn2 O6 167.99(11) 3 3_454 ?
O4 Mn2 O6 89.76(10) . 3_454 ?
O4 Mn2 O6 83.79(9) 3_454 3_454 ?
O1 Mn2 O6 81.95(10) 2_554 3_454 ?
O7 Mn2 O5 97.00(9) 3 4_566 ?
O4 Mn2 O5 93.65(9) . 4_566 ?
O4 Mn2 O5 159.43(9) 3_454 4_566 ?
O1 Mn2 O5 88.70(9) 2_554 4_566 ?
O6 Mn2 O5 77.24(9) 3_454 4_566 ?
O7 Mn2 Ba1 94.65(8) 3 2_554 ?
O4 Mn2 Ba1 137.72(7) . 2_554 ?
O4 Mn2 Ba1 135.62(7) 3_454 2_554 ?
O1 Mn2 Ba1 43.48(6) 2_554 2_554 ?
O6 Mn2 Ba1 73.77(7) 3_454 2_554 ?
O5 Mn2 Ba1 45.28(6) 4_566 2_554 ?
O2 P1 O6 115.43(13) 3 . ?
O2 P1 O4 110.99(14) 3 2_444 ?
O6 P1 O4 112.95(14) . 2_444 ?
O2 P1 O3 104.76(13) 3 4_556 ?
O6 P1 O3 104.80(14) . 4_556 ?
O4 P1 O3 107.00(13) 2_444 4_556 ?
O2 P1 Ba1 37.61(10) 3 . ?
O6 P1 Ba1 122.60(10) . . ?
O4 P1 Ba1 123.89(10) 2_444 . ?
O3 P1 Ba1 67.22(9) 4_556 . ?
O1 P2 O7 116.59(15) 2 . ?
O1 P2 O5 111.36(14) 2 1_556 ?
O7 P2 O5 109.84(15) . 1_556 ?
O1 P2 O3 108.15(14) 2 1_556 ?
O7 P2 O3 103.45(13) . 1_556 ?
O5 P2 O3 106.71(13) 1_556 1_556 ?
O1 P2 Ba1 147.75(10) 2 . ?
O7 P2 Ba1 55.71(12) . . ?
O5 P2 Ba1 56.13(10) 1_556 . ?
O3 P2 Ba1 104.05(9) 1_556 . ?
P2 O1 Mn2 122.13(14) 2_545 2_544 ?
P2 O1 Ba1 133.27(13) 2_545 . ?
Mn2 O1 Ba1 103.87(9) 2_544 . ?
P1 O2 Mn1 128.62(15) 3 1_655 ?
P1 O2 Ba1 122.49(13) 3 . ?
Mn1 O2 Ba1 104.78(9) 1_655 . ?
P2 O3 P1 135.34(16) 1_554 4 ?
P1 O4 Mn2 128.71(15) 2_454 . ?
P1 O4 Mn2 123.54(14) 2_454 3_454 ?
Mn2 O4 Mn2 101.77(10) . 3_454 ?
P2 O5 Mn1 125.64(14) 1_554 1_554 ?
P2 O5 Mn2 133.34(14) 1_554 4_565 ?
Mn1 O5 Mn2 93.81(9) 1_554 4_565 ?
P2 O5 Ba1 97.08(11) 1_554 1_554 ?
Mn1 O5 Ba1 100.69(9) 1_554 1_554 ?
Mn2 O5 Ba1 98.86(8) 4_565 1_554 ?
P1 O6 Mn1 120.41(14) . 2_444 ?
P1 O6 Mn2 141.14(15) . 3_454 ?
Mn1 O6 Mn2 98.44(9) 2_444 3_454 ?
P2 O7 Mn2 131.72(17) . 3 ?
P2 O7 Ba1 97.99(14) . . ?
Mn2 O7 Ba1 123.00(12) 3 . ?

loop_
_geom_bond_atom_site_label_1
_geom_bond_atom_site_label_2
_geom_bond_distance
_geom_bond_site_symmetry_2
_geom_bond_publ_flag
Ba1 O2 2.709(3) 3 ?
Ba1 O2 2.709(3) . ?
Ba1 O1 2.790(2) 3 ?
Ba1 O1 2.790(2) . ?
Ba1 O7 2.823(3) . ?
Ba1 O7 2.823(3) 3 ?
Ba1 O5 2.831(3) 1_556 ?
Ba1 O5 2.831(3) 3_554 ?
Ba1 P2 3.3836(10) 3 ?
Ba1 P2 3.3836(10) . ?
Ba1 P1 3.7445(12) . ?
Ba1 P1 3.7445(12) 3 ?
Mn1 O6 2.154(2) 4_556 ?
Mn1 O6 2.154(2) 2_454 ?
Mn1 O2 2.183(2) 3 ?
Mn1 O2 2.183(2) 1_455 ?
Mn1 O5 2.193(2) 3_454 ?
Mn1 O5 2.193(2) 1_556 ?
Mn1 Ba1 3.8891(8) 1_455 ?
Mn2 O7 2.153(3) 3 ?
Mn2 O4 2.168(2) . ?
Mn2 O4 2.183(3) 3_454 ?
Mn2 O1 2.188(2) 2_554 ?
Mn2 O6 2.213(2) 3_454 ?
Mn2 O5 2.335(2) 4_566 ?
Mn2 Ba1 3.9372(7) 2_554 ?
P1 O2 1.511(2) 3 ?
P1 O6 1.521(2) . ?
P1 O4 1.525(2) 2_444 ?
P1 O3 1.612(2) 4_556 ?
P2 O1 1.505(2) 2 ?
P2 O7 1.514(3) . ?
P2 O5 1.536(3) 1_556 ?
P2 O3 1.612(2) 1_556 ?
O1 P2 1.505(2) 2_545 ?
O1 Mn2 2.188(2) 2_544 ?
O2 P1 1.511(2) 3 ?
O2 Mn1 2.183(2) 1_655 ?
O3 P2 1.612(2) 1_554 ?
O3 P1 1.612(2) 4 ?
O4 P1 1.525(2) 2_454 ?
O4 Mn2 2.183(2) 3_454 ?
O5 P2 1.536(3) 1_554 ?
O5 Mn1 2.193(2) 1_554 ?
O5 Mn2 2.335(2) 4_565 ?
O5 Ba1 2.831(3) 1_554 ?
O6 Mn1 2.154(2) 2_444 ?
O6 Mn2 2.213(2) 3_454 ?
O7 Mn2 2.153(3) 3 ?
